data_7052751
loop_
_publ_author_name
'Riob\'e, Fran\,cois'
'Piron, Flavia'
'R\'ethor\'e, C\'eline'
'Madalan, Augustin M.'
'G\'omez-Garc\'ia, Carlos J.'
'Lacour, J\'er\^ome'
'Wallis, John D.'
'Avarvari, Narcis'

_publ_section_title
;
 Radical cation salts of BEDT-TTF, enantiopure tetramethyl-BEDT-TTF,
 and TTF-Oxazoline (TTF-Ox) donors with the homoleptic TRISPHAT anion
;
_journal_issue 10
_journal_name_full 'New Journal of Chemistry'
_journal_page_first 2279
_journal_paper_doi 10.1039/c1nj20310j
_journal_volume 35
_journal_year 2011
_chemical_formula_sum 'C29 H10 Cl14 O6 P S8'
_chemical_formula_weight 1238.12
_chemical_name_common BEDT-Trisphat
_chemical_name_systematic
;
?
;
_space_group_IT_number 2
_symmetry_cell_setting triclinic
_symmetry_space_group_name_Hall '-P 1'
_symmetry_space_group_name_H-M 'P -1'
_atom_sites_solution_hydrogens geom
_atom_sites_solution_primary direct
_atom_sites_solution_secondary difmap
_audit_creation_method SHELXL-97
_cell_angle_alpha 90.811(15)
_cell_angle_beta 103.889(15)
_cell_angle_gamma 109.156(15)
_cell_formula_units_Z 2
_cell_length_a 12.1440(16)
_cell_length_b 12.7445(16)
_cell_length_c 15.4458(18)
_cell_measurement_reflns_used 8000
_cell_measurement_temperature 293(2)
_cell_measurement_theta_max 25.7
_cell_measurement_theta_min 1.95
_cell_volume 2180.9(5)
_computing_cell_refinement 'SELECT, CELL [STOE-IPDS]'
_computing_data_collection 'EXPOSE [STOE-IPDS]'
_computing_data_reduction 'INTEGRATE [STOE-IPDS]'
_computing_structure_refinement 'SHELXL-97 (Sheldrick, 1997)'
_computing_structure_solution 'SHELXS-97 (Sheldrick, 1990)'
_diffrn_ambient_temperature 293(2)
_diffrn_detector_area_resol_mean 6.6
_diffrn_measured_fraction_theta_full 0.923
_diffrn_measured_fraction_theta_max 0.923
_diffrn_measurement_device_type 'STOE-IPDS I'
_diffrn_measurement_method 'Oscillation, Phi. incr. = 1.5'
_diffrn_radiation_monochromator graphite
_diffrn_radiation_source 'fine-focus sealed tube'
_diffrn_radiation_type MoK\a
_diffrn_radiation_wavelength 0.71073
_diffrn_reflns_av_R_equivalents 0.0803
_diffrn_reflns_av_sigmaI/netI 0.1190
_diffrn_reflns_limit_h_max 14
_diffrn_reflns_limit_h_min -14
_diffrn_reflns_limit_k_max 15
_diffrn_reflns_limit_k_min -15
_diffrn_reflns_limit_l_max 18
_diffrn_reflns_limit_l_min -18
_diffrn_reflns_number 21562
_diffrn_reflns_theta_full 25.98
_diffrn_reflns_theta_max 25.98
_diffrn_reflns_theta_min 1.99
_exptl_absorpt_coefficient_mu 1.347
_exptl_absorpt_correction_T_max 0.6939
_exptl_absorpt_correction_T_min 0.6788
_exptl_absorpt_correction_type multi-scan
_exptl_absorpt_process_details wingx
_exptl_crystal_colour brown
_exptl_crystal_density_diffrn 1.885
_exptl_crystal_density_meas ?
_exptl_crystal_density_method 'not measured'
_exptl_crystal_description prism
_exptl_crystal_F_000 1226
_exptl_crystal_size_max 0.7
_exptl_crystal_size_mid 0.25
_exptl_crystal_size_min 0.03
_refine_diff_density_max 0.423
_refine_diff_density_min -0.299
_refine_diff_density_rms 0.074
_refine_ls_extinction_method none
_refine_ls_goodness_of_fit_ref 0.827
_refine_ls_hydrogen_treatment constr
_refine_ls_matrix_type full
_refine_ls_number_parameters 550
_refine_ls_number_reflns 7885
_refine_ls_number_restraints 6
_refine_ls_restrained_S_all 0.828
_refine_ls_R_factor_all 0.1218
_refine_ls_R_factor_gt 0.0481
_refine_ls_shift/su_max 0.001
_refine_ls_shift/su_mean 0.000
_refine_ls_structure_factor_coef Fsqd
_refine_ls_weighting_details 'calc w=1/[\s^2^(Fo^2^)+(0.0403P)^2^+0.0000P] where P=(Fo^2^+2Fc^2^)/3'
_refine_ls_weighting_scheme calc
_refine_ls_wR_factor_gt 0.0860
_refine_ls_wR_factor_ref 0.1030
_reflns_number_gt 3781
_reflns_number_total 7885
_reflns_threshold_expression >2sigma(I)
_cod_data_source_file c1nj20310j.txt
_cod_data_source_block 1
_cod_depositor_comments
;
The following automatic conversions were performed:

'_symmetry_cell_setting' value 'Triclinic' changed to 'triclinic'
according to /home/saulius/struct/CIF-dictionaries/cif_core.dic
dictionary named 'cif_core.dic' version 2.4.1 from 2010-06-29.

Automatic conversion script
Id: cif_fix_values 1715 2011-07-08 13:25:40Z adriana 

The following automatic conversions were performed:

'_exptl_crystal_density_meas' value 'not measured' was changed to '?'
- the value is perceived as not measured.

Automatic conversion script
Id: cif_fix_values 3008 2015-01-20 13:52:24Z robertas 
;
_cod_original_sg_symbol_H-M P-1
_cod_database_code 7052751

loop_
_symmetry_equiv_pos_as_xyz
'x, y, z'
'-x, -y, -z'

loop_
_atom_site_label
_atom_site_type_symbol
_atom_site_fract_x
_atom_site_fract_y
_atom_site_fract_z
_atom_site_U_iso_or_equiv
_atom_site_adp_type
_atom_site_occupancy
_atom_site_symmetry_multiplicity
_atom_site_calc_flag
_atom_site_refinement_flags
_atom_site_disorder_assembly
_atom_site_disorder_group
C1 C 0.8054(8) 0.2617(9) 0.2613(6) 0.123(3) Uani 1 1 d . . .
H1A H 0.8631 0.3366 0.2663 0.148 Uiso 1 1 calc R . .
H1B H 0.7463 0.2517 0.2043 0.148 Uiso 1 1 calc R . .
C2 C 0.7459(7) 0.2620(9) 0.3257(6) 0.115(3) Uani 1 1 d . . .
H2A H 0.6748 0.1951 0.3120 0.138 Uiso 1 1 calc R . .
H2B H 0.7176 0.3251 0.3189 0.138 Uiso 1 1 calc R . .
C3 C 0.9505(4) 0.1671(4) 0.3639(4) 0.0472(14) Uani 1 1 d . . .
C4 C 0.9251(4) 0.2046(5) 0.4365(4) 0.0477(14) Uani 1 1 d . . .
C5 C 1.0975(4) 0.1295(4) 0.4987(4) 0.0431(14) Uani 1 1 d . . .
C6 C 1.1929(4) 0.1063(4) 0.5538(3) 0.0439(14) Uani 1 1 d . . .
C7 C 1.3779(5) 0.0516(4) 0.6209(4) 0.0508(15) Uani 1 1 d . . .
C8 C 1.3506(5) 0.0895(4) 0.6915(4) 0.0506(15) Uani 1 1 d . . .
C9 C 1.5791(7) 0.0293(8) 0.7353(6) 0.122(4) Uani 1 1 d . . .
H9A H 1.5567 -0.0404 0.7620 0.147 Uiso 1 1 calc R . .
H9B H 1.6635 0.0483 0.7361 0.147 Uiso 1 1 calc R . .
C10 C 1.5717(6) 0.1107(7) 0.7929(5) 0.099(3) Uani 1 1 d . . .
H10A H 1.6081 0.1829 0.7730 0.118 Uiso 1 1 calc R . .
H10B H 1.6213 0.1092 0.8520 0.118 Uiso 1 1 calc R . .
C11 C 0.4811(4) 0.3941(4) 0.1523(3) 0.0364(12) Uani 1 1 d . . .
C12 C 0.5604(4) 0.4829(4) 0.1236(3) 0.0388(13) Uani 1 1 d . . .
C13 C 0.6347(4) 0.4608(4) 0.0746(4) 0.0416(13) Uani 1 1 d . . .
C14 C 0.6296(4) 0.3519(4) 0.0557(3) 0.0415(13) Uani 1 1 d . . .
C15 C 0.5470(4) 0.2629(4) 0.0838(3) 0.0360(12) Uani 1 1 d . . .
C16 C 0.4746(4) 0.2851(4) 0.1312(3) 0.0362(12) Uani 1 1 d . . .
C17 C 0.1118(4) 0.1755(4) 0.1200(3) 0.0361(12) Uani 1 1 d . . .
C18 C 0.0032(4) 0.1543(4) 0.0568(3) 0.0385(13) Uani 1 1 d . . .
C19 C -0.0888(4) 0.0523(5) 0.0546(4) 0.0448(15) Uani 1 1 d . . .
C20 C -0.0702(4) -0.0250(4) 0.1127(4) 0.0457(15) Uani 1 1 d . . .
C21 C 0.0416(4) -0.0031(4) 0.1768(4) 0.0415(13) Uani 1 1 d . . .
C22 C 0.1291(4) 0.1005(4) 0.1795(3) 0.0373(12) Uani 1 1 d . . .
C23 C 0.3066(4) 0.3484(4) 0.3698(4) 0.0381(13) Uani 1 1 d . . .
C24 C 0.2726(4) 0.3951(4) 0.4350(4) 0.0443(14) Uani 1 1 d . . .
C25 C 0.3383(5) 0.4029(4) 0.5250(4) 0.0483(15) Uani 1 1 d . . .
C26 C 0.4360(5) 0.3676(4) 0.5456(3) 0.0462(15) Uani 1 1 d . . .
C27 C 0.4719(4) 0.3222(4) 0.4790(4) 0.0416(13) Uani 1 1 d . . .
C28 C 0.4065(4) 0.3140(4) 0.3913(3) 0.0382(13) Uani 1 1 d . . .
Cl1 Cl 0.56299(12) 0.61651(10) 0.14559(10) 0.0542(4) Uani 1 1 d . . .
Cl2 Cl 0.73159(13) 0.56942(12) 0.03543(12) 0.0681(5) Uani 1 1 d . . .
Cl3 Cl 0.72306(14) 0.32514(13) -0.00250(12) 0.0729(5) Uani 1 1 d . . .
Cl4 Cl 0.53841(12) 0.12682(11) 0.06072(10) 0.0543(4) Uani 1 1 d . . .
Cl5 Cl -0.01731(12) 0.25127(13) -0.01568(10) 0.0609(4) Uani 1 1 d . . .
Cl6 Cl -0.22790(12) 0.02437(14) -0.02011(11) 0.0710(5) Uani 1 1 d . . .
Cl7 Cl -0.18388(12) -0.15116(12) 0.10940(11) 0.0662(5) Uani 1 1 d . . .
Cl8 Cl 0.07218(13) -0.09976(11) 0.24602(10) 0.0564(4) Uani 1 1 d . . .
Cl9 Cl 0.15270(13) 0.44254(12) 0.40620(11) 0.0635(4) Uani 1 1 d . . .
Cl10 Cl 0.29456(16) 0.45643(13) 0.60904(11) 0.0736(5) Uani 1 1 d . . .
Cl11 Cl 0.51731(15) 0.37744(13) 0.65611(10) 0.0682(5) Uani 1 1 d . . .
Cl12 Cl 0.59226(12) 0.27576(13) 0.50330(10) 0.0598(4) Uani 1 1 d . . .
O1 O 0.4036(3) 0.3998(2) 0.1995(2) 0.0396(9) Uani 1 1 d . . .
O2 O 0.3928(3) 0.2087(2) 0.1644(2) 0.0376(8) Uani 1 1 d . . .
O3 O 0.2096(3) 0.2674(2) 0.1286(2) 0.0411(9) Uani 1 1 d . . .
O4 O 0.2397(3) 0.1364(3) 0.2394(2) 0.0395(8) Uani 1 1 d . . .
O5 O 0.2531(3) 0.3332(3) 0.2813(2) 0.0418(9) Uani 1 1 d . . .
O6 O 0.4283(3) 0.2710(3) 0.3188(2) 0.0401(9) Uani 1 1 d . . .
P1 P 0.32150(11) 0.27022(11) 0.22163(9) 0.0374(3) Uani 1 1 d . . .
S1 S 0.88332(15) 0.17137(17) 0.25114(11) 0.0746(5) Uani 1 1 d . . .
S2 S 0.82071(17) 0.26836(18) 0.44207(13) 0.0845(6) Uani 1 1 d . . .
S3 S 1.06404(11) 0.10961(12) 0.38362(9) 0.0470(4) Uani 1 1 d . . .
S4 S 1.00943(12) 0.18885(12) 0.54010(10) 0.0520(4) Uani 1 1 d . . .
S5 S 1.28658(12) 0.05296(12) 0.51465(10) 0.0511(4) Uani 1 1 d . . .
S6 S 1.22786(13) 0.13458(12) 0.66870(10) 0.0544(4) Uani 1 1 d . . .
S7 S 1.49600(16) 0.00131(16) 0.62080(13) 0.0767(5) Uani 1 1 d . . .
S8 S 1.42827(16) 0.10333(15) 0.80428(11) 0.0717(5) Uani 1 1 d . . .
C1SA C 1.0012(14) 0.4664(18) 0.8129(12) 0.22(2) Uani 0.50 1 d PD A 1
H1S1 H 1.0251 0.5468 0.8127 0.264 Uiso 0.50 1 calc PR A 1
H1S2 H 1.0480 0.4505 0.8682 0.264 Uiso 0.50 1 calc PR A 1
Cl1A Cl 0.8505(14) 0.413(3) 0.8099(10) 0.48(2) Uani 0.50 1 d PD A 1
Cl2A Cl 1.0331(12) 0.4115(9) 0.7236(10) 0.325(7) Uani 0.50 1 d PD A 1
C1SB C 0.8462(13) 0.4662(19) 0.811(2) 0.43(6) Uani 0.50 1 d PD B 2
H1S3 H 0.8229 0.5181 0.7718 0.515 Uiso 0.50 1 calc PR B 2
H1S4 H 0.7997 0.4542 0.8555 0.515 Uiso 0.50 1 calc PR B 2
Cl1B Cl 0.8153(9) 0.3413(6) 0.7500(8) 0.297(9) Uani 0.50 1 d PD B 2
Cl2B Cl 0.9976(11) 0.5221(8) 0.8644(9) 0.257(6) Uani 0.50 1 d PD B 2

loop_
_atom_site_aniso_label
_atom_site_aniso_U_11
_atom_site_aniso_U_22
_atom_site_aniso_U_33
_atom_site_aniso_U_23
_atom_site_aniso_U_13
_atom_site_aniso_U_12
C1 0.120(7) 0.196(10) 0.078(6) 0.012(7) -0.009(5) 0.110(7)
C2 0.106(6) 0.196(10) 0.091(6) 0.048(7) 0.037(5) 0.105(7)
C3 0.043(3) 0.051(3) 0.043(3) 0.004(3) 0.009(2) 0.012(2)
C4 0.043(3) 0.056(3) 0.045(4) 0.006(3) 0.009(3) 0.019(3)
C5 0.043(3) 0.046(3) 0.041(3) 0.006(3) 0.016(3) 0.013(2)
C6 0.046(3) 0.039(3) 0.042(3) 0.010(3) 0.012(3) 0.007(2)
C7 0.054(3) 0.043(3) 0.056(4) 0.015(3) 0.011(3) 0.019(3)
C8 0.061(4) 0.039(3) 0.049(4) 0.007(3) 0.007(3) 0.019(3)
C9 0.072(5) 0.170(9) 0.128(8) -0.039(7) -0.014(5) 0.077(6)
C10 0.071(5) 0.128(7) 0.081(6) -0.003(5) -0.002(4) 0.030(5)
C11 0.034(3) 0.033(3) 0.037(3) 0.005(2) 0.010(2) 0.005(2)
C12 0.043(3) 0.034(3) 0.037(3) 0.000(2) 0.008(2) 0.012(2)
C13 0.038(3) 0.035(3) 0.045(3) 0.012(3) 0.012(2) 0.003(2)
C14 0.039(3) 0.050(3) 0.042(3) 0.011(3) 0.019(2) 0.018(2)
C15 0.032(3) 0.039(3) 0.034(3) -0.001(2) 0.006(2) 0.010(2)
C16 0.035(3) 0.034(3) 0.032(3) 0.004(2) 0.004(2) 0.005(2)
C17 0.037(3) 0.039(3) 0.036(3) 0.001(3) 0.013(2) 0.014(2)
C18 0.037(3) 0.046(3) 0.035(3) 0.002(3) 0.015(2) 0.015(2)
C19 0.027(3) 0.054(3) 0.048(4) -0.015(3) 0.009(2) 0.007(2)
C20 0.038(3) 0.039(3) 0.054(4) -0.008(3) 0.020(3) -0.001(2)
C21 0.044(3) 0.036(3) 0.046(3) 0.002(3) 0.020(3) 0.010(2)
C22 0.039(3) 0.035(3) 0.038(3) 0.005(3) 0.017(2) 0.008(2)
C23 0.036(3) 0.032(3) 0.044(4) -0.001(3) 0.018(2) 0.003(2)
C24 0.039(3) 0.034(3) 0.057(4) 0.002(3) 0.019(3) 0.003(2)
C25 0.061(4) 0.035(3) 0.047(4) -0.005(3) 0.026(3) 0.006(3)
C26 0.057(3) 0.034(3) 0.039(3) -0.001(3) 0.018(3) 0.000(3)
C27 0.038(3) 0.031(3) 0.050(4) 0.002(3) 0.014(3) 0.003(2)
C28 0.038(3) 0.030(3) 0.040(3) -0.003(2) 0.013(2) 0.000(2)
Cl1 0.0661(9) 0.0309(7) 0.0611(10) 0.0033(7) 0.0208(7) 0.0077(6)
Cl2 0.0685(10) 0.0466(8) 0.0882(12) 0.0157(8) 0.0442(9) 0.0009(7)
Cl3 0.0740(10) 0.0614(9) 0.0972(13) 0.0074(9) 0.0570(9) 0.0167(8)
Cl4 0.0626(8) 0.0367(7) 0.0681(10) 0.0023(7) 0.0273(7) 0.0159(6)
Cl5 0.0580(9) 0.0696(10) 0.0558(10) 0.0166(8) 0.0101(7) 0.0257(7)
Cl6 0.0386(8) 0.0828(11) 0.0733(11) -0.0115(9) -0.0040(7) 0.0107(7)
Cl7 0.0487(8) 0.0484(8) 0.0846(12) -0.0106(8) 0.0246(8) -0.0099(7)
Cl8 0.0644(9) 0.0411(7) 0.0639(10) 0.0126(7) 0.0256(7) 0.0116(7)
Cl9 0.0576(9) 0.0611(9) 0.0782(11) 0.0007(8) 0.0263(8) 0.0228(7)
Cl10 0.0998(12) 0.0685(10) 0.0607(11) -0.0058(9) 0.0402(9) 0.0260(9)
Cl11 0.0896(11) 0.0608(9) 0.0399(9) -0.0005(8) 0.0093(8) 0.0125(8)
Cl12 0.0545(8) 0.0654(9) 0.0542(10) 0.0029(8) 0.0040(7) 0.0207(7)
O1 0.0361(18) 0.0298(17) 0.049(2) -0.0029(17) 0.0158(16) 0.0024(14)
O2 0.0411(19) 0.0290(17) 0.038(2) 0.0019(16) 0.0141(15) 0.0023(14)
O3 0.0386(18) 0.0338(18) 0.041(2) 0.0066(17) 0.0082(15) 0.0008(15)
O4 0.0359(18) 0.0389(19) 0.036(2) 0.0061(17) 0.0082(15) 0.0029(15)
O5 0.0413(19) 0.044(2) 0.037(2) 0.0054(18) 0.0106(16) 0.0105(15)
O6 0.0369(18) 0.044(2) 0.036(2) -0.0051(17) 0.0073(15) 0.0116(15)
P1 0.0350(7) 0.0349(7) 0.0371(8) 0.0035(6) 0.0106(6) 0.0042(6)
S1 0.0793(11) 0.1084(14) 0.0434(10) 0.0082(10) 0.0077(8) 0.0474(10)
S2 0.0849(12) 0.1234(16) 0.0693(13) 0.0011(12) 0.0157(9) 0.0704(11)
S3 0.0477(8) 0.0535(8) 0.0419(9) 0.0068(7) 0.0157(6) 0.0172(6)
S4 0.0573(9) 0.0614(9) 0.0419(9) 0.0039(8) 0.0140(7) 0.0253(7)
S5 0.0522(8) 0.0545(9) 0.0497(9) 0.0095(8) 0.0157(7) 0.0203(7)
S6 0.0611(9) 0.0604(9) 0.0452(9) 0.0052(8) 0.0078(7) 0.0296(7)
S7 0.0783(11) 0.0957(13) 0.0739(13) 0.0095(11) 0.0141(9) 0.0571(10)
S8 0.0833(11) 0.0815(12) 0.0523(11) 0.0068(9) -0.0016(8) 0.0444(9)
C1SA 0.23(3) 0.11(2) 0.24(4) 0.00(2) -0.13(3) 0.08(2)
Cl1A 0.26(2) 1.00(6) 0.223(16) 0.30(3) 0.089(15) 0.23(3)
Cl2A 0.447(19) 0.175(8) 0.356(17) 0.042(10) 0.038(14) 0.158(10)
C1SB 0.58(12) 0.21(4) 0.55(12) 0.23(6) 0.08(9) 0.23(6)
Cl1B 0.188(8) 0.134(6) 0.42(2) 0.135(8) -0.088(10) -0.029(5)
Cl2B 0.261(11) 0.177(9) 0.266(13) -0.043(8) -0.017(9) 0.049(8)

loop_
_atom_type_symbol
_atom_type_description
_atom_type_scat_dispersion_real
_atom_type_scat_dispersion_imag
_atom_type_scat_source
C C 0.0033 0.0016 'International Tables Vol C Tables 4.2.6.8 and 6.1.1.4'
H H 0.0000 0.0000 'International Tables Vol C Tables 4.2.6.8 and 6.1.1.4'
Cl Cl 0.1484 0.1585 'International Tables Vol C Tables 4.2.6.8 and 6.1.1.4'
O O 0.0106 0.0060 'International Tables Vol C Tables 4.2.6.8 and 6.1.1.4'
P P 0.1023 0.0942 'International Tables Vol C Tables 4.2.6.8 and 6.1.1.4'
S S 0.1246 0.1234 'International Tables Vol C Tables 4.2.6.8 and 6.1.1.4'

loop_
_geom_angle_atom_site_label_1
_geom_angle_atom_site_label_2
_geom_angle_atom_site_label_3
_geom_angle
C2 C1 S1 124.9(8)
C2 C1 H1A 106.1
S1 C1 H1A 106.1
C2 C1 H1B 106.1
S1 C1 H1B 106.1
H1A C1 H1B 106.3
C1 C2 S2 120.5(6)
C1 C2 H2A 107.2
S2 C2 H2A 107.2
C1 C2 H2B 107.2
S2 C2 H2B 107.2
H2A C2 H2B 106.8
C4 C3 S3 117.0(4)
C4 C3 S1 127.6(5)
S3 C3 S1 115.4(3)
C3 C4 S2 129.5(5)
C3 C4 S4 116.3(4)
S2 C4 S4 114.2(3)
C6 C5 S3 122.5(4)
C6 C5 S4 122.3(4)
S3 C5 S4 115.0(3)
C5 C6 S5 123.6(4)
C5 C6 S6 120.8(4)
S5 C6 S6 115.5(3)
C8 C7 S5 117.0(4)
C8 C7 S7 128.1(5)
S5 C7 S7 114.9(4)
C7 C8 S6 116.8(4)
C7 C8 S8 127.3(5)
S6 C8 S8 115.9(3)
C10 C9 S7 121.9(6)
C10 C9 H9A 106.8
S7 C9 H9A 106.8
C10 C9 H9B 106.8
S7 C9 H9B 106.8
H9A C9 H9B 106.7
C9 C10 S8 118.6(6)
C9 C10 H10A 107.7
S8 C10 H10A 107.7
C9 C10 H10B 107.7
S8 C10 H10B 107.7
H10A C10 H10B 107.1
O1 C11 C12 126.5(4)
O1 C11 C16 113.2(4)
C12 C11 C16 120.3(5)
C11 C12 C13 118.5(4)
C11 C12 Cl1 119.9(4)
C13 C12 Cl1 121.6(4)
C14 C13 C12 120.8(4)
C14 C13 Cl2 119.7(4)
C12 C13 Cl2 119.5(4)
C13 C14 C15 119.8(4)
C13 C14 Cl3 120.8(4)
C15 C14 Cl3 119.4(4)
C16 C15 C14 118.9(4)
C16 C15 Cl4 120.3(4)
C14 C15 Cl4 120.7(4)
O2 C16 C15 125.8(4)
O2 C16 C11 112.6(4)
C15 C16 C11 121.6(5)
O3 C17 C22 113.7(4)
O3 C17 C18 125.0(5)
C22 C17 C18 121.3(4)
C17 C18 C19 117.8(5)
C17 C18 Cl5 120.4(4)
C19 C18 Cl5 121.7(4)
C20 C19 C18 120.9(5)
C20 C19 Cl6 119.6(4)
C18 C19 Cl6 119.5(5)
C19 C20 C21 121.0(4)
C19 C20 Cl7 120.7(4)
C21 C20 Cl7 118.3(5)
C22 C21 C20 116.6(5)
C22 C21 Cl8 120.6(4)
C20 C21 Cl8 122.7(4)
O4 C22 C17 113.7(4)
O4 C22 C21 124.1(5)
C17 C22 C21 122.2(5)
O5 C23 C24 126.1(5)
O5 C23 C28 112.9(4)
C24 C23 C28 121.0(5)
C23 C24 C25 118.3(5)
C23 C24 Cl9 120.1(4)
C25 C24 Cl9 121.6(4)
C26 C25 C24 120.3(5)
C26 C25 Cl10 120.2(5)
C24 C25 Cl10 119.5(5)
C25 C26 C27 121.3(5)
C25 C26 Cl11 120.4(4)
C27 C26 Cl11 118.4(5)
C28 C27 C26 118.1(5)
C28 C27 Cl12 119.8(4)
C26 C27 Cl12 122.1(4)
O6 C28 C27 125.6(5)
O6 C28 C23 113.3(4)
C27 C28 C23 121.1(5)
C11 O1 P1 111.8(3)
C16 O2 P1 111.6(3)
C17 O3 P1 111.2(3)
C22 O4 P1 110.0(3)
C23 O5 P1 112.0(3)
C28 O6 P1 111.1(3)
O1 P1 O2 90.82(16)
O1 P1 O3 88.25(17)
O2 P1 O3 94.33(17)
O1 P1 O5 88.79(16)
O2 P1 O5 178.57(17)
O3 P1 O5 87.03(17)
O1 P1 O6 93.79(16)
O2 P1 O6 88.07(16)
O3 P1 O6 176.83(18)
O5 P1 O6 90.58(16)
O1 P1 O4 177.17(18)
O2 P1 O4 86.59(16)
O3 P1 O4 90.80(15)
O5 P1 O4 93.82(16)
O6 P1 O4 87.28(16)
C1 S1 C3 100.4(3)
C4 S2 C2 101.8(3)
C5 S3 C3 95.7(3)
C5 S4 C4 96.0(3)
C6 S5 C7 95.1(3)
C6 S6 C8 95.7(3)
C7 S7 C9 102.4(3)
C8 S8 C10 99.9(3)
Cl2A C1SA Cl1A 112.2(5)
Cl2A C1SA H1S1 109.2
Cl1A C1SA H1S1 109.2
Cl2A C1SA H1S2 109.2
Cl1A C1SA H1S2 109.2
H1S1 C1SA H1S2 107.9
Cl2B C1SB Cl1B 110.4(4)
Cl2B C1SB H1S3 109.6
Cl1B C1SB H1S3 109.6
Cl2B C1SB H1S4 109.6
Cl1B C1SB H1S4 109.6
H1S3 C1SB H1S4 108.1

loop_
_geom_bond_atom_site_label_1
_geom_bond_atom_site_label_2
_geom_bond_distance
C1 C2 1.364(11)
C1 S1 1.739(8)
C1 H1A 0.9700
C1 H1B 0.9700
C2 S2 1.796(8)
C2 H2A 0.9700
C2 H2B 0.9700
C3 C4 1.352(7)
C3 S3 1.732(6)
C3 S1 1.747(6)
C4 S2 1.733(6)
C4 S4 1.734(6)
C5 C6 1.382(7)
C5 S3 1.721(5)
C5 S4 1.724(5)
C6 S5 1.717(6)
C6 S6 1.726(5)
C7 C8 1.340(8)
C7 S5 1.750(6)
C7 S7 1.752(6)
C8 S6 1.730(6)
C8 S8 1.746(6)
C9 C10 1.396(10)
C9 S7 1.778(8)
C9 H9A 0.9700
C9 H9B 0.9700
C10 S8 1.765(8)
C10 H10A 0.9700
C10 H10B 0.9700
C11 O1 1.339(5)
C11 C12 1.382(7)
C11 C16 1.394(7)
C12 C13 1.398(7)
C12 Cl1 1.720(5)
C13 C14 1.393(7)
C13 Cl2 1.721(5)
C14 C15 1.400(7)
C14 Cl3 1.716(5)
C15 C16 1.363(6)
C15 Cl4 1.729(5)
C16 O2 1.350(5)
C17 O3 1.344(5)
C17 C22 1.366(7)
C17 C18 1.381(7)
C18 C19 1.403(7)
C18 Cl5 1.717(6)
C19 C20 1.377(8)
C19 Cl6 1.724(5)
C20 C21 1.414(7)
C20 Cl7 1.733(5)
C21 C22 1.390(6)
C21 Cl8 1.716(6)
C22 O4 1.362(5)
C23 O5 1.346(6)
C23 C24 1.371(7)
C23 C28 1.391(7)
C24 C25 1.411(8)
C24 Cl9 1.720(6)
C25 C26 1.373(8)
C25 Cl10 1.726(5)
C26 C27 1.395(7)
C26 Cl11 1.734(6)
C27 C28 1.379(7)
C27 Cl12 1.714(5)
C28 O6 1.359(6)
O1 P1 1.713(3)
O2 P1 1.714(3)
O3 P1 1.715(4)
O4 P1 1.732(3)
O5 P1 1.723(4)
O6 P1 1.730(3)
C1SA Cl2A 1.718(5)
C1SA Cl1A 1.719(5)
C1SA H1S1 0.9700
C1SA H1S2 0.9700
C1SB Cl2B 1.720(5)
C1SB Cl1B 1.722(5)
C1SB H1S3 0.9700
C1SB H1S4 0.9700
